data_4065109
loop_
_publ_author_name
'Schreiber, Dominique F.'
'Ortin, Yannick'
'M\"uller-Bunz, Helge'
'Phillips, Andrew D.'

_publ_section_title
;
 Application of Electron-Withdrawing Coordinatively Unsaturated \h6-Arene
 \b-Diketiminato--Ruthenium Complexes in Lewis Acid Catalyzed Diels--Alder
 Reactions
;
_journal_issue 20
_journal_name_full Organometallics
_journal_page_first 5381
_journal_paper_doi 10.1021/om200566a
_journal_volume 30
_journal_year 2011
_chemical_formula_moiety 'C28 H13 F21 N2 O3 Ru S'
_chemical_formula_sum 'C28 H13 F21 N2 O3 Ru S'
_chemical_formula_weight 957.53
_chemical_name_common BzRuOTf(MegaF)
_chemical_name_systematic
;
 ?
;
_space_group_IT_number 29
_symmetry_cell_setting orthorhombic
_symmetry_Int_Tables_number 29
_symmetry_space_group_name_Hall 'P 2c -2ac'
_symmetry_space_group_name_H-M 'P c a 21'
_atom_sites_solution_hydrogens geom
_atom_sites_solution_primary direct
_atom_sites_solution_secondary difmap
_cell_angle_alpha 90.00
_cell_angle_beta 90.00
_cell_angle_gamma 90.00
_cell_formula_units_Z 8
_cell_length_a 28.8657(8)
_cell_length_b 10.0683(2)
_cell_length_c 22.3077(6)
_cell_measurement_reflns_used 18879
_cell_measurement_temperature 133(2)
_cell_measurement_theta_max 27.4387
_cell_measurement_theta_min 2.8096
_cell_volume 6483.3(3)
_computing_cell_refinement
;
CrysAlis RED, Oxford Diffraction Ltd.,
Version 1.171.35.15 
;
_computing_data_collection
;
CrysAlis CCD, Oxford Diffraction Ltd.,
Version 1.171.35.15 
;
_computing_data_reduction
;
CrysAlis RED, Oxford Diffraction Ltd.,
Version 1.171.35.15 
;
_computing_molecular_graphics 'ORTEP-3 for windows 2.02 (Farrugia, 2008)'
_computing_publication_material 'WinGX 1.80.05 (Farrugia, 2009)'
_computing_structure_refinement 'SHELXL-97 (Sheldrick, 2008)'
_computing_structure_solution 'SHELXS-97 (Sheldrick, 2008)'
_diffrn_ambient_temperature 133(2)
_diffrn_detector 'Oxford Diffraction Sapphire CCD'
_diffrn_detector_area_resol_mean 8.2812
_diffrn_measured_fraction_theta_full 0.998
_diffrn_measured_fraction_theta_max 0.998
_diffrn_measurement_device_type 'Kuma KM4'
_diffrn_measurement_method '\F and \W scans'
_diffrn_radiation_monochromator graphite
_diffrn_radiation_source 'Kuma (Mo) X-ray Source'
_diffrn_radiation_type MoK\a
_diffrn_radiation_wavelength 0.71073
_diffrn_reflns_av_R_equivalents 0.0576
_diffrn_reflns_av_sigmaI/netI 0.0528
_diffrn_reflns_limit_h_max 33
_diffrn_reflns_limit_h_min -34
_diffrn_reflns_limit_k_max 11
_diffrn_reflns_limit_k_min -11
_diffrn_reflns_limit_l_max 26
_diffrn_reflns_limit_l_min -26
_diffrn_reflns_number 47518
_diffrn_reflns_theta_full 25.00
_diffrn_reflns_theta_max 25.00
_diffrn_reflns_theta_min 2.82
_exptl_absorpt_coefficient_mu 0.706
_exptl_absorpt_correction_T_max 1.00000
_exptl_absorpt_correction_T_min 0.84638
_exptl_absorpt_correction_type multi-scan
_exptl_absorpt_process_details
;
CrysAlis RED, Oxford Diffraction Ltd.,
Version 1.171.35.15 
Empirical absorption correction using spherical harmonics,
 implemented in SCALE3 ABSPACK scaling algorithm.
;
_exptl_crystal_colour red
_exptl_crystal_density_diffrn 1.962
_exptl_crystal_density_method 'not measured'
_exptl_crystal_description block
_exptl_crystal_F_000 3744
_exptl_crystal_size_max 0.334
_exptl_crystal_size_mid 0.289
_exptl_crystal_size_min 0.253
_refine_diff_density_max 0.608
_refine_diff_density_min -0.529
_refine_diff_density_rms 0.079
_refine_ls_abs_structure_details 'Flack H D (1983), Acta Cryst. A39, 876-881'
_refine_ls_abs_structure_Flack 0.0(5)
_refine_ls_extinction_method none
_refine_ls_goodness_of_fit_ref 1.029
_refine_ls_hydrogen_treatment constr
_refine_ls_matrix_type full
_refine_ls_number_parameters 1065
_refine_ls_number_reflns 11336
_refine_ls_number_restraints 107
_refine_ls_restrained_S_all 1.096
_refine_ls_R_factor_all 0.0535
_refine_ls_R_factor_gt 0.0403
_refine_ls_shift/su_max 0.001
_refine_ls_shift/su_mean 0.000
_refine_ls_structure_factor_coef Fsqd
_refine_ls_weighting_details 'calc w=1/[\s^2^(Fo^2^)+(0.0345P)^2^+8.4441P] where P=(Fo^2^+2Fc^2^)/3'
_refine_ls_weighting_scheme calc
_refine_ls_wR_factor_gt 0.0811
_refine_ls_wR_factor_ref 0.0870
_reflns_number_gt 9775
_reflns_number_total 11336
_reflns_threshold_expression I>2/s(I)
_cod_data_source_file om200566a_si_002.cif
_cod_data_source_block adp425
_cod_original_sg_symbol_H-M 'P c a 21 '
_cod_database_code 4065109

loop_
_symmetry_equiv_pos_as_xyz
'x, y, z'
'-x, -y, z+1/2'
'x+1/2, -y, z'
'-x+1/2, y, z+1/2'

loop_
_atom_site_label
_atom_site_type_symbol
_atom_site_fract_x
_atom_site_fract_y
_atom_site_fract_z
_atom_site_U_iso_or_equiv
_atom_site_adp_type
_atom_site_occupancy
_atom_site_symmetry_multiplicity
_atom_site_calc_flag
_atom_site_refinement_flags
_atom_site_disorder_assembly
_atom_site_disorder_group
C1 C 0.3327(2) 0.3581(5) 0.6065(3) 0.0251(14) Uani 1 1 d . . .
C2 C 0.2957(2) 0.4406(6) 0.6176(3) 0.0262(14) Uani 1 1 d . . .
H2 H 0.2798 0.4815 0.5853 0.031 Uiso 1 1 calc R . .
C3 C 0.2817(2) 0.4641(6) 0.6765(3) 0.0305(15) Uani 1 1 d . . .
C4 C 0.3049(2) 0.4047(6) 0.7232(3) 0.0302(16) Uani 1 1 d . . .
H4 H 0.2952 0.4199 0.7633 0.036 Uiso 1 1 calc R . .
C5 C 0.3421(2) 0.3231(6) 0.7119(3) 0.0268(15) Uani 1 1 d . . .
C6 C 0.3568(2) 0.2990(5) 0.6534(3) 0.0233(14) Uani 1 1 d . . .
H6 H 0.3827 0.2434 0.6457 0.028 Uiso 1 1 calc R . .
C7 C 0.2406(3) 0.5514(8) 0.6864(4) 0.047(2) Uani 1 1 d . . .
C8 C 0.3676(3) 0.2622(7) 0.7634(3) 0.0418(18) Uani 1 1 d . . .
C9 C 0.37040(19) 0.4166(5) 0.5141(3) 0.0230(12) Uani 1 1 d . . .
C10 C 0.3829(2) 0.4058(5) 0.4544(3) 0.0214(13) Uani 1 1 d . . .
H10 H 0.4008 0.4766 0.4383 0.026 Uiso 1 1 calc R . .
C11 C 0.37207(19) 0.3021(5) 0.4153(3) 0.0189(12) Uani 1 1 d . . .
C12 C 0.3863(2) 0.5451(6) 0.5448(3) 0.0285(15) Uani 1 1 d . . .
C13 C 0.3898(2) 0.3233(5) 0.3507(3) 0.0257(14) Uani 1 1 d . . .
C14 C 0.3400(2) 0.0943(5) 0.3839(3) 0.0184(12) Uani 1 1 d . . .
C15 C 0.3046(2) 0.1117(5) 0.3424(3) 0.0259(14) Uani 1 1 d . . .
H15 H 0.2872 0.1919 0.3414 0.031 Uiso 1 1 calc R . .
C16 C 0.2950(2) 0.0088(5) 0.3025(3) 0.0187(12) Uani 1 1 d . . .
C17 C 0.3193(2) -0.1103(6) 0.3036(3) 0.0255(14) Uani 1 1 d . . .
H17 H 0.3124 -0.1798 0.2762 0.031 Uiso 1 1 calc R . .
C18 C 0.3541(2) -0.1238(6) 0.3464(3) 0.0227(13) Uani 1 1 d . . .
C19 C 0.3647(2) -0.0237(5) 0.3853(3) 0.0223(13) Uani 1 1 d . . .
H19 H 0.3891 -0.0349 0.4135 0.027 Uiso 1 1 calc R . .
C20 C 0.2549(3) 0.0255(6) 0.2598(4) 0.0361(16) Uani 1 1 d . . .
C21 C 0.3797(2) -0.2547(5) 0.3471(3) 0.0277(15) Uani 1 1 d . . .
C22 C 0.2945(2) 0.0063(7) 0.5804(3) 0.0368(17) Uani 1 1 d . . .
H22 H 0.3100 -0.0328 0.6136 0.044 Uiso 1 1 calc R . .
C23 C 0.2708(2) 0.1250(6) 0.5871(3) 0.0330(16) Uani 1 1 d . . .
H23 H 0.2689 0.1662 0.6253 0.040 Uiso 1 1 calc R . .
C24 C 0.2493(2) 0.1844(6) 0.5369(3) 0.0307(15) Uani 1 1 d . . .
H24 H 0.2337 0.2668 0.5415 0.037 Uiso 1 1 calc R . .
C25 C 0.2509(2) 0.1243(6) 0.4813(3) 0.0319(16) Uani 1 1 d . . .
H25 H 0.2376 0.1671 0.4474 0.038 Uiso 1 1 calc R . .
C26 C 0.2722(2) -0.0004(6) 0.4749(3) 0.0322(15) Uani 1 1 d . . .
H26 H 0.2705 -0.0461 0.4377 0.039 Uiso 1 1 calc R . .
C27 C 0.2955(2) -0.0568(6) 0.5225(4) 0.046(2) Uani 1 1 d . . .
H27 H 0.3121 -0.1373 0.5171 0.056 Uiso 1 1 calc R . .
C28 C 0.4717(2) -0.0349(7) 0.5517(4) 0.0420(18) Uani 1 1 d . . .
C29 C 0.0855(2) 0.5838(5) 0.6028(3) 0.0202(13) Uani 1 1 d . . .
C30 C 0.1110(2) 0.4688(5) 0.6066(3) 0.0224(13) Uani 1 1 d . . .
H30 H 0.1373 0.4554 0.5817 0.027 Uiso 1 1 calc R . .
C31 C 0.0976(2) 0.3732(5) 0.6476(3) 0.0248(14) Uani 1 1 d . . .
C32 C 0.0602(2) 0.3894(6) 0.6841(3) 0.0265(14) Uani 1 1 d . . .
H32 H 0.0517 0.3225 0.7121 0.032 Uiso 1 1 calc R . .
C33 C 0.0349(2) 0.5055(5) 0.6795(3) 0.0225(13) Uani 1 1 d . . .
C34 C 0.0469(2) 0.6038(5) 0.6388(3) 0.0224(13) Uani 1 1 d . . .
H34 H 0.0292 0.6830 0.6358 0.027 Uiso 1 1 calc R . .
C35 C 0.1235(2) 0.2411(6) 0.6485(3) 0.0323(16) Uani 1 1 d . . .
C36 C -0.0060(2) 0.5270(6) 0.7198(3) 0.0289(15) Uani 1 1 d . . .
C37 C 0.1159(2) 0.7953(5) 0.5719(3) 0.0198(13) Uani 1 1 d . . .
C38 C 0.12502(19) 0.8990(5) 0.5331(3) 0.0206(13) Uani 1 1 d . . .
H38 H 0.1416 0.9719 0.5495 0.025 Uiso 1 1 calc R . .
C39 C 0.11296(17) 0.9101(5) 0.4731(3) 0.0203(12) Uani 1 1 d . . .
C41 C 0.1252(2) 1.0427(6) 0.4442(3) 0.0292(15) Uani 1 1 d . . .
C42 C 0.0829(2) 0.8413(5) 0.3781(3) 0.0193(13) Uani 1 1 d . . .
C43 C 0.1140(2) 0.7944(5) 0.3357(3) 0.0208(13) Uani 1 1 d . . .
H43 H 0.1413 0.7495 0.3479 0.025 Uiso 1 1 calc R . .
C44 C 0.1047(2) 0.8136(5) 0.2756(3) 0.0258(15) Uani 1 1 d . . .
C45 C 0.0646(2) 0.8796(5) 0.2569(3) 0.0258(14) Uani 1 1 d . . .
H45 H 0.0585 0.8930 0.2155 0.031 Uiso 1 1 calc R . .
C46 C 0.0340(2) 0.9250(5) 0.3000(3) 0.0246(14) Uani 1 1 d . . .
C47 C 0.0419(2) 0.9035(5) 0.3609(3) 0.0218(13) Uani 1 1 d . . .
H47 H 0.0198 0.9306 0.3900 0.026 Uiso 1 1 calc R . .
C48 C 0.1379(3) 0.7615(7) 0.2285(3) 0.0426(19) Uani 1 1 d . . .
C49 C -0.0081(2) 0.9984(6) 0.2792(3) 0.0327(16) Uani 1 1 d . . .
C50 C 0.0769(3) 0.4465(7) 0.4133(4) 0.046(2) Uani 1 1 d . . .
H50 H 0.1019 0.4097 0.3912 0.055 Uiso 1 1 calc R . .
C51 C 0.0488(3) 0.5470(8) 0.3864(3) 0.052(2) Uani 1 1 d . . .
H51 H 0.0524 0.5697 0.3454 0.062 Uiso 1 1 calc R . .
C52 C 0.0153(3) 0.6124(7) 0.4231(4) 0.050(2) Uani 1 1 d . . .
H52 H -0.0019 0.6852 0.4077 0.060 Uiso 1 1 calc R . .
C53 C 0.0080(2) 0.5692(6) 0.4812(3) 0.0343(17) Uani 1 1 d . . .
H53 H -0.0140 0.6122 0.5061 0.041 Uiso 1 1 calc R . .
C54 C 0.0335(2) 0.4618(6) 0.5028(3) 0.0359(17) Uani 1 1 d . . .
H54 H 0.0267 0.4278 0.5416 0.043 Uiso 1 1 calc R . .
C55 C 0.0685(2) 0.4032(5) 0.4693(4) 0.0318(15) Uani 1 1 d . . .
H55 H 0.0863 0.3328 0.4857 0.038 Uiso 1 1 calc R . .
N1 N 0.34672(16) 0.3280(4) 0.5454(2) 0.0211(11) Uani 1 1 d . . .
N2 N 0.34911(15) 0.1938(4) 0.4287(2) 0.0184(10) Uani 1 1 d . . .
N3 N 0.09729(16) 0.6800(4) 0.5568(2) 0.0184(10) Uani 1 1 d . . .
N4 N 0.09255(16) 0.8162(4) 0.4403(2) 0.0196(11) Uani 1 1 d . . .
O1 O 0.39262(13) 0.0701(4) 0.53249(18) 0.0249(9) Uani 1 1 d . . .
O2 O 0.45604(14) 0.1308(4) 0.4659(2) 0.0354(10) Uani 1 1 d . . .
O3 O 0.45375(17) 0.2147(5) 0.5684(2) 0.0442(12) Uani 1 1 d . . .
O4 O 0.15735(13) 0.6274(4) 0.4585(2) 0.0305(11) Uani 1 1 d D . .
S1 S 0.44049(5) 0.11332(14) 0.52696(7) 0.0250(3) Uani 1 1 d . . .
Ru1 Ru 0.321165(15) 0.14736(4) 0.51308(2) 0.01857(10) Uani 1 1 d . . .
Ru2 Ru 0.079836(15) 0.62238(4) 0.46976(2) 0.01897(10) Uani 1 1 d . A .
F1 F 0.23435(17) 0.5843(5) 0.7437(3) 0.0775(16) Uani 1 1 d . . .
F2 F 0.24389(17) 0.6654(4) 0.6587(2) 0.0703(15) Uani 1 1 d . . .
F3 F 0.20206(16) 0.4918(5) 0.6707(3) 0.087(2) Uani 1 1 d . . .
F4 F 0.34042(15) 0.2425(5) 0.81117(19) 0.0557(12) Uani 1 1 d . . .
F5 F 0.40036(16) 0.3423(6) 0.7843(2) 0.0675(15) Uani 1 1 d . . .
F6 F 0.3861(2) 0.1487(6) 0.7503(2) 0.099(2) Uani 1 1 d . . .
F7 F 0.35146(14) 0.6293(3) 0.5548(2) 0.0456(11) Uani 1 1 d . . .
F8 F 0.40714(15) 0.5228(3) 0.59672(17) 0.0406(10) Uani 1 1 d . . .
F9 F 0.41740(13) 0.6114(3) 0.51083(17) 0.0409(9) Uani 1 1 d . . .
F10 F 0.35474(13) 0.3547(3) 0.31419(16) 0.0341(9) Uani 1 1 d . . .
F11 F 0.42086(12) 0.4225(3) 0.34734(16) 0.0321(9) Uani 1 1 d . . .
F12 F 0.41067(13) 0.2164(3) 0.32903(16) 0.0369(9) Uani 1 1 d . . .
F13 F 0.25419(17) 0.1463(4) 0.23631(19) 0.0604(14) Uani 1 1 d . . .
F14 F 0.21479(15) 0.0082(5) 0.2870(2) 0.0594(13) Uani 1 1 d . . .
F15 F 0.25627(14) -0.0604(4) 0.21419(18) 0.0430(10) Uani 1 1 d . . .
F16 F 0.35169(16) -0.3521(4) 0.3606(3) 0.0763(18) Uani 1 1 d . . .
F17 F 0.41395(16) -0.2573(4) 0.3878(2) 0.0539(12) Uani 1 1 d . . .
F18 F 0.39933(16) -0.2839(4) 0.29605(19) 0.0574(13) Uani 1 1 d . . .
F19 F 0.46290(16) -0.1350(4) 0.5160(3) 0.0805(16) Uani 1 1 d . . .
F20 F 0.4594(2) -0.0695(6) 0.6065(3) 0.101(2) Uani 1 1 d . . .
F21 F 0.51652(15) -0.0127(5) 0.5515(3) 0.0747(17) Uani 1 1 d . . .
F22 F 0.09603(18) 0.1469(4) 0.6228(3) 0.0729(16) Uani 1 1 d . . .
F23 F 0.16164(17) 0.2393(4) 0.6179(2) 0.0693(16) Uani 1 1 d . . .
F24 F 0.12976(18) 0.1950(4) 0.70209(19) 0.0646(14) Uani 1 1 d . . .
F25 F -0.02590(16) 0.4155(4) 0.7364(2) 0.0680(15) Uani 1 1 d . . .
F26 F 0.00460(14) 0.5913(4) 0.76971(18) 0.0447(10) Uani 1 1 d . . .
F27 F -0.03864(14) 0.5996(5) 0.69327(19) 0.0634(14) Uani 1 1 d . . .
F31 F 0.14443(12) 1.1282(3) 0.48210(15) 0.0326(9) Uani 1 1 d . . .
F32 F 0.08833(15) 1.1059(3) 0.4216(2) 0.0457(11) Uani 1 1 d . . .
F33 F 0.15560(16) 1.0251(4) 0.39900(18) 0.0479(11) Uani 1 1 d . . .
F34 F 0.17935(15) 0.7303(5) 0.2521(2) 0.0598(12) Uani 1 1 d . . .
F35 F 0.12344(17) 0.6520(5) 0.2041(3) 0.0782(17) Uani 1 1 d . . .
F36 F 0.1468(2) 0.8516(6) 0.1885(3) 0.103(2) Uani 1 1 d . . .
F37 F -0.03363(14) 0.9269(4) 0.2409(2) 0.0528(11) Uani 1 1 d . . .
F38 F 0.00306(15) 1.1082(4) 0.2492(2) 0.0638(14) Uani 1 1 d . . .
F39 F -0.03635(15) 1.0319(5) 0.3238(2) 0.0560(13) Uani 1 1 d . . .
C40 C 0.1274(2) 0.8253(6) 0.6383(3) 0.0258(14) Uani 1 1 d . . .
F28 F 0.14478(12) 0.7206(3) 0.66735(15) 0.0319(9) Uani 1 1 d . . .
F29 F 0.09013(13) 0.8647(3) 0.66743(16) 0.0344(9) Uani 1 1 d . . .
F30 F 0.15941(13) 0.9205(3) 0.64267(16) 0.0347(9) Uani 1 1 d . . .
S2A S 0.1972(3) 0.5481(8) 0.4727(3) 0.047(2) Uani 0.507(8) 1 d PD A 1
O5A O 0.1887(4) 0.4181(9) 0.4869(6) 0.058(4) Uani 0.507(8) 1 d PDU A 1
O6A O 0.2352(5) 0.6252(13) 0.5077(8) 0.105(5) Uani 0.507(8) 1 d PDU A 1
F37A F 0.2442(4) 0.6912(10) 0.3973(7) 0.078(3) Uani 0.507(8) 1 d PDU A 1
F38A F 0.2749(5) 0.5056(12) 0.4290(7) 0.056(4) Uani 0.507(8) 1 d PDU A 1
F39A F 0.1993(6) 0.4942(17) 0.3737(8) 0.163(6) Uani 0.507(8) 1 d PDU A 1
S2B S 0.1891(3) 0.5122(6) 0.4560(4) 0.045(2) Uani 0.493(8) 1 d PD A 2
O5B O 0.1803(4) 0.3940(9) 0.4341(7) 0.069(4) Uani 0.493(8) 1 d PDU A 2
O6B O 0.2088(4) 0.5035(14) 0.5209(5) 0.074(4) Uani 0.493(8) 1 d PDU A 2
F37B F 0.2238(4) 0.5989(14) 0.3604(5) 0.091(4) Uani 0.493(8) 1 d PDU A 2
F38B F 0.2707(6) 0.4710(15) 0.4105(7) 0.074(5) Uani 0.493(8) 1 d PDU A 2
F39B F 0.2554(4) 0.6866(10) 0.4490(7) 0.089(4) Uani 0.493(8) 1 d PDU A 2
C56 C 0.2365(3) 0.5710(9) 0.4150(5) 0.092(4) Uani 1 1 d D . .

loop_
_atom_site_aniso_label
_atom_site_aniso_U_11
_atom_site_aniso_U_22
_atom_site_aniso_U_33
_atom_site_aniso_U_23
_atom_site_aniso_U_13
_atom_site_aniso_U_12
C1 0.034(4) 0.021(3) 0.020(4) -0.003(3) -0.001(3) -0.003(3)
C2 0.024(4) 0.027(3) 0.028(4) 0.000(3) -0.003(3) 0.005(3)
C3 0.025(4) 0.031(3) 0.036(4) -0.009(3) 0.002(3) -0.004(3)
C4 0.036(4) 0.031(3) 0.024(4) -0.013(3) 0.004(3) -0.008(3)
C5 0.034(4) 0.025(3) 0.022(4) -0.005(3) -0.003(3) -0.005(3)
C6 0.024(3) 0.022(3) 0.024(4) -0.001(3) 0.000(3) 0.002(2)
C7 0.037(5) 0.049(5) 0.055(6) -0.022(4) 0.006(4) 0.011(4)
C8 0.059(5) 0.046(4) 0.021(4) -0.005(3) -0.005(3) -0.011(4)
C9 0.028(3) 0.017(2) 0.024(3) 0.001(3) 0.000(3) 0.007(2)
C10 0.030(3) 0.013(2) 0.020(4) 0.005(2) 0.003(2) 0.000(2)
C11 0.020(3) 0.023(3) 0.014(3) 0.002(2) 0.000(2) 0.003(2)
C12 0.041(4) 0.021(3) 0.023(4) 0.000(3) -0.004(3) -0.002(3)
C13 0.041(4) 0.019(3) 0.017(3) 0.004(2) -0.002(3) -0.002(3)
C14 0.019(3) 0.022(3) 0.014(3) 0.002(2) 0.002(2) -0.003(2)
C15 0.032(4) 0.022(3) 0.024(3) -0.004(3) -0.002(3) 0.003(2)
C16 0.020(3) 0.021(3) 0.015(3) 0.000(2) -0.001(3) 0.001(2)
C17 0.036(4) 0.024(3) 0.017(3) -0.007(3) -0.002(3) -0.003(3)
C18 0.026(3) 0.020(3) 0.022(3) 0.000(3) 0.001(3) 0.004(2)
C19 0.025(4) 0.026(3) 0.015(3) 0.000(3) 0.003(3) -0.003(2)
C20 0.038(4) 0.037(3) 0.033(4) -0.005(3) -0.013(3) 0.010(3)
C21 0.037(4) 0.018(3) 0.029(4) -0.001(3) 0.004(3) 0.006(3)
C22 0.033(4) 0.046(4) 0.031(4) 0.025(3) -0.007(3) -0.012(3)
C23 0.036(4) 0.042(4) 0.021(4) -0.001(3) 0.010(3) -0.014(3)
C24 0.017(3) 0.035(3) 0.039(4) 0.005(3) 0.006(3) -0.003(3)
C25 0.023(3) 0.051(4) 0.022(4) 0.008(3) -0.002(3) -0.012(3)
C26 0.038(4) 0.039(3) 0.020(4) -0.002(3) 0.002(3) -0.014(3)
C27 0.035(4) 0.022(3) 0.082(7) 0.007(4) 0.029(4) -0.004(3)
C28 0.030(4) 0.047(4) 0.049(5) 0.018(4) -0.011(4) 0.003(3)
C29 0.020(3) 0.021(3) 0.020(3) 0.003(2) 0.002(3) 0.000(2)
C30 0.020(3) 0.025(3) 0.022(4) -0.002(3) 0.002(3) -0.001(2)
C31 0.033(4) 0.018(3) 0.024(4) 0.000(3) -0.003(3) -0.002(2)
C32 0.036(4) 0.024(3) 0.020(3) 0.003(3) 0.002(3) -0.005(3)
C33 0.020(3) 0.025(3) 0.022(4) 0.002(3) 0.004(3) -0.005(2)
C34 0.026(3) 0.016(3) 0.025(4) -0.001(2) -0.006(3) -0.001(2)
C35 0.051(5) 0.023(3) 0.023(4) 0.006(3) -0.001(3) 0.001(3)
C36 0.029(4) 0.033(4) 0.025(4) 0.002(3) -0.001(3) -0.005(3)
C37 0.025(3) 0.017(3) 0.017(3) -0.002(2) 0.002(3) 0.003(2)
C38 0.019(3) 0.022(3) 0.020(3) -0.001(2) -0.001(2) -0.002(2)
C39 0.016(3) 0.021(3) 0.023(3) 0.005(3) 0.004(3) 0.002(2)
C41 0.031(4) 0.030(3) 0.026(4) 0.000(3) -0.006(3) -0.010(3)
C42 0.023(3) 0.016(3) 0.019(3) 0.004(2) 0.000(3) -0.001(2)
C43 0.020(3) 0.020(3) 0.022(3) 0.004(3) -0.004(3) 0.000(2)
C44 0.024(4) 0.018(3) 0.035(4) -0.005(3) 0.008(3) -0.007(2)
C45 0.036(4) 0.029(3) 0.012(3) 0.001(3) -0.002(3) -0.010(3)
C46 0.030(4) 0.018(3) 0.026(4) 0.002(3) -0.008(3) -0.005(2)
C47 0.022(3) 0.022(3) 0.022(3) 0.004(2) 0.003(3) -0.001(2)
C48 0.051(5) 0.049(4) 0.028(4) 0.001(3) 0.016(4) 0.005(4)
C49 0.041(5) 0.029(3) 0.028(4) 0.005(3) -0.006(3) 0.004(3)
C50 0.053(5) 0.033(4) 0.051(5) -0.030(4) 0.008(4) -0.009(3)
C51 0.081(6) 0.057(5) 0.017(4) 0.005(4) -0.014(4) -0.050(5)
C52 0.048(5) 0.026(3) 0.075(6) 0.003(4) -0.038(5) -0.015(3)
C53 0.018(3) 0.033(3) 0.052(5) -0.006(3) 0.005(3) -0.010(2)
C54 0.038(4) 0.033(3) 0.037(5) -0.002(3) -0.009(3) -0.016(3)
C55 0.046(4) 0.015(3) 0.034(4) 0.001(3) -0.016(4) -0.006(2)
N1 0.027(3) 0.022(2) 0.015(3) -0.003(2) -0.002(2) 0.001(2)
N2 0.019(3) 0.020(2) 0.015(3) -0.006(2) -0.002(2) 0.0001(19)
N3 0.023(3) 0.018(2) 0.015(3) -0.001(2) 0.002(2) 0.0056(19)
N4 0.021(3) 0.023(2) 0.014(3) 0.001(2) -0.001(2) 0.004(2)
O1 0.016(2) 0.031(2) 0.028(3) 0.0016(18) -0.0015(17) 0.0019(16)
O2 0.040(3) 0.045(2) 0.021(2) 0.008(2) 0.002(2) 0.002(2)
O3 0.044(3) 0.046(3) 0.042(3) -0.020(2) -0.001(2) -0.007(2)
O4 0.019(2) 0.038(2) 0.035(3) 0.003(2) 0.002(2) 0.0053(18)
S1 0.0252(8) 0.0255(7) 0.0243(10) -0.0004(6) 0.0001(7) 0.0015(6)
Ru1 0.0206(2) 0.01958(19) 0.0155(2) 0.0003(2) 0.0004(2) 0.00054(18)
Ru2 0.0215(2) 0.01719(18) 0.0182(2) -0.0012(2) -0.0007(2) 0.00043(18)
F1 0.060(3) 0.100(4) 0.072(4) -0.039(3) 0.011(3) 0.030(3)
F2 0.070(4) 0.050(3) 0.091(4) 0.002(3) 0.009(3) 0.033(2)
F3 0.030(3) 0.085(4) 0.146(6) -0.060(4) -0.023(3) 0.013(2)
F4 0.059(3) 0.079(3) 0.029(2) 0.020(2) 0.003(2) -0.021(2)
F5 0.044(3) 0.124(4) 0.034(3) 0.022(3) -0.016(2) -0.045(3)
F6 0.166(6) 0.092(4) 0.039(3) -0.009(3) -0.034(3) 0.086(4)
F7 0.052(3) 0.0246(19) 0.060(3) -0.0158(19) 0.001(2) 0.0040(18)
F8 0.057(3) 0.039(2) 0.026(2) -0.0059(17) -0.0110(19) -0.0137(18)
F9 0.055(2) 0.0333(18) 0.035(2) -0.005(2) 0.009(2) -0.0210(16)
F10 0.047(3) 0.039(2) 0.0157(19) 0.0106(17) -0.0059(17) -0.0027(18)
F11 0.037(2) 0.0330(18) 0.026(2) 0.0035(16) 0.0081(17) -0.0056(16)
F12 0.055(3) 0.0273(18) 0.028(2) 0.0013(16) 0.0172(18) 0.0064(17)
F13 0.085(3) 0.045(2) 0.051(3) 0.002(2) -0.045(3) 0.013(2)
F14 0.027(3) 0.101(4) 0.050(3) -0.024(3) -0.004(2) 0.010(2)
F15 0.043(3) 0.058(2) 0.028(2) -0.020(2) -0.0137(18) 0.012(2)
F16 0.053(3) 0.022(2) 0.153(6) 0.017(3) 0.017(3) 0.005(2)
F17 0.075(3) 0.038(2) 0.049(3) -0.0082(19) -0.023(2) 0.023(2)
F18 0.075(3) 0.056(3) 0.042(3) -0.003(2) 0.013(2) 0.039(2)
F19 0.070(3) 0.028(2) 0.142(5) -0.003(3) -0.001(4) 0.0103(19)
F20 0.092(5) 0.133(5) 0.078(4) 0.080(4) 0.010(3) 0.029(4)
F21 0.021(2) 0.081(3) 0.122(5) 0.033(3) -0.006(3) 0.008(2)
F22 0.077(4) 0.033(2) 0.108(5) -0.021(3) -0.028(3) 0.013(2)
F23 0.064(3) 0.042(2) 0.102(4) 0.024(3) 0.051(3) 0.025(2)
F24 0.106(4) 0.060(3) 0.028(3) 0.008(2) -0.006(2) 0.047(3)
F25 0.071(3) 0.045(2) 0.088(4) -0.016(3) 0.053(3) -0.027(2)
F26 0.041(2) 0.060(3) 0.033(3) -0.016(2) 0.0119(19) -0.003(2)
F27 0.031(2) 0.124(4) 0.034(3) 0.014(3) 0.0122(19) 0.025(3)
F31 0.042(2) 0.0262(16) 0.029(2) 0.0036(16) -0.0079(16) -0.0113(15)
F32 0.063(3) 0.0206(18) 0.053(3) 0.0031(18) -0.028(2) 0.0005(18)
F33 0.071(3) 0.040(2) 0.033(3) 0.0027(18) 0.019(2) -0.017(2)
F34 0.037(3) 0.090(3) 0.053(3) -0.019(2) 0.015(2) 0.012(2)
F35 0.059(3) 0.089(4) 0.086(4) -0.065(3) 0.033(3) -0.022(3)
F36 0.125(5) 0.116(5) 0.068(4) 0.061(4) 0.071(4) 0.055(4)
F37 0.046(3) 0.058(2) 0.055(3) 0.007(2) -0.029(2) -0.007(2)
F38 0.046(3) 0.047(2) 0.099(4) 0.045(3) -0.013(3) -0.002(2)
F39 0.038(3) 0.075(3) 0.055(3) 0.011(2) -0.005(2) 0.028(2)
C40 0.034(4) 0.024(3) 0.019(3) 0.002(3) 0.002(3) 0.003(3)
F28 0.047(2) 0.0284(18) 0.0200(19) 0.0009(15) -0.0078(17) 0.0067(16)
F29 0.044(2) 0.034(2) 0.025(2) -0.0074(17) 0.0075(17) 0.0058(17)
F30 0.046(2) 0.0325(19) 0.026(2) -0.0048(16) -0.0114(18) -0.0112(17)
S2A 0.037(4) 0.068(5) 0.036(4) 0.029(3) 0.009(3) 0.022(3)
O5A 0.049(6) 0.028(5) 0.096(9) 0.031(5) 0.024(6) 0.014(4)
O6A 0.112(9) 0.112(9) 0.092(9) -0.015(8) -0.051(8) 0.047(7)
F37A 0.060(6) 0.067(5) 0.106(7) 0.044(6) 0.033(6) -0.008(5)
F38A 0.034(5) 0.050(6) 0.085(8) 0.004(6) 0.024(5) 0.017(5)
F39A 0.198(10) 0.160(10) 0.130(9) -0.014(8) -0.005(8) 0.019(8)
S2B 0.021(3) 0.023(2) 0.092(6) -0.015(3) 0.021(3) -0.0019(17)
O5B 0.053(7) 0.042(6) 0.113(9) -0.019(6) -0.003(7) 0.005(5)
O6B 0.066(7) 0.104(8) 0.050(7) 0.036(6) 0.006(6) 0.044(6)
F37B 0.107(7) 0.109(7) 0.056(6) 0.040(6) 0.033(5) 0.039(6)
F38B 0.063(7) 0.082(8) 0.077(9) -0.003(6) 0.023(6) 0.025(6)
F39B 0.065(6) 0.056(5) 0.145(9) -0.013(6) 0.004(6) -0.019(5)
C56 0.043(6) 0.085(7) 0.149(12) 0.037(8) 0.052(7) 0.022(5)

loop_
_atom_type_symbol
_atom_type_description
_atom_type_scat_dispersion_real
_atom_type_scat_dispersion_imag
_atom_type_scat_source
C C 0.0033 0.0016 'International Tables Vol C Tables 4.2.6.8 and 6.1.1.4'
H H 0.0000 0.0000 'International Tables Vol C Tables 4.2.6.8 and 6.1.1.4'
N N 0.0061 0.0033 'International Tables Vol C Tables 4.2.6.8 and 6.1.1.4'
O O 0.0106 0.0060 'International Tables Vol C Tables 4.2.6.8 and 6.1.1.4'
S S 0.1246 0.1234 'International Tables Vol C Tables 4.2.6.8 and 6.1.1.4'
Ru Ru -1.2594 0.8363 'International Tables Vol C Tables 4.2.6.8 and 6.1.1.4'
F F 0.0171 0.0103 'International Tables Vol C Tables 4.2.6.8 and 6.1.1.4'

loop_
_geom_angle_atom_site_label_1
_geom_angle_atom_site_label_2
_geom_angle_atom_site_label_3
_geom_angle
C2 C1 C6 120.8(6)
C2 C1 N1 120.7(6)
C6 C1 N1 118.5(5)
C1 C2 C3 119.8(6)
C1 C2 H2 120.1
C3 C2 H2 120.1
C4 C3 C2 119.9(6)
C4 C3 C7 122.1(6)
C2 C3 C7 118.0(6)
C5 C4 C3 120.0(6)
C5 C4 H4 120.0
C3 C4 H4 120.0
C4 C5 C6 120.9(6)
C4 C5 C8 119.2(6)
C6 C5 C8 119.9(6)
C1 C6 C5 118.6(6)
C1 C6 H6 120.7
C5 C6 H6 120.7
F2 C7 F3 109.7(7)
F2 C7 F1 104.2(6)
F3 C7 F1 104.7(7)
F2 C7 C3 112.9(6)
F3 C7 C3 111.5(6)
F1 C7 C3 113.3(7)
F6 C8 F5 108.8(7)
F6 C8 F4 106.9(6)
F5 C8 F4 103.2(6)
F6 C8 C5 113.0(6)
F5 C8 C5 111.8(6)
F4 C8 C5 112.6(6)
N1 C9 C10 126.1(5)
N1 C9 C12 119.2(6)
C10 C9 C12 114.7(5)
C9 C10 C11 127.0(5)
C9 C10 H10 116.5
C11 C10 H10 116.5
N2 C11 C10 126.3(5)
N2 C11 C13 119.7(5)
C10 C11 C13 113.9(5)
F8 C12 F7 107.7(5)
F8 C12 F9 105.9(5)
F7 C12 F9 106.3(5)
F8 C12 C9 112.6(5)
F7 C12 C9 112.6(5)
F9 C12 C9 111.4(5)
F12 C13 F10 108.4(5)
F12 C13 F11 106.2(5)
F10 C13 F11 107.2(4)
F12 C13 C11 112.3(4)
F10 C13 C11 110.6(5)
F11 C13 C11 112.0(5)
C19 C14 C15 120.2(5)
C19 C14 N2 119.1(5)
C15 C14 N2 120.6(5)
C14 C15 C16 118.5(5)
C14 C15 H15 120.8
C16 C15 H15 120.8
C17 C16 C15 122.1(5)
C17 C16 C20 119.6(5)
C15 C16 C20 118.2(5)
C16 C17 C18 117.4(5)
C16 C17 H17 121.3
C18 C17 H17 121.3
C19 C18 C17 121.7(5)
C19 C18 C21 121.8(6)
C17 C18 C21 116.4(5)
C18 C19 C14 120.1(6)
C18 C19 H19 119.9
C14 C19 H19 119.9
F14 C20 F13 106.9(6)
F14 C20 F15 106.9(5)
F13 C20 F15 107.1(6)
F14 C20 C16 111.6(6)
F13 C20 C16 111.3(5)
F15 C20 C16 112.7(5)
F18 C21 F16 107.6(5)
F18 C21 F17 105.3(5)
F16 C21 F17 106.5(6)
F18 C21 C18 113.6(5)
F16 C21 C18 110.8(5)
F17 C21 C18 112.6(5)
C23 C22 C27 119.0(6)
C23 C22 Ru1 72.0(4)
C27 C22 Ru1 70.5(3)
C23 C22 H22 120.5
C27 C22 H22 120.5
Ru1 C22 H22 129.4
C22 C23 C24 119.9(6)
C22 C23 Ru1 71.5(4)
C24 C23 Ru1 69.7(4)
C22 C23 H23 120.1
C24 C23 H23 120.1
Ru1 C23 H23 131.5
C25 C24 C23 120.8(6)
C25 C24 Ru1 71.0(4)
C23 C24 Ru1 72.7(4)
C25 C24 H24 119.6
C23 C24 H24 119.6
Ru1 C24 H24 129.1
C24 C25 C26 119.7(6)
C24 C25 Ru1 71.8(4)
C26 C25 Ru1 73.6(4)
C24 C25 H25 120.1
C26 C25 H25 120.1
Ru1 C25 H25 126.3
C27 C26 C25 120.3(6)
C27 C26 Ru1 70.8(4)
C25 C26 Ru1 69.0(3)
C27 C26 H26 119.9
C25 C26 H26 119.9
Ru1 C26 H26 133.7
C26 C27 C22 120.0(6)
C26 C27 Ru1 72.9(3)
C22 C27 Ru1 71.3(3)
C26 C27 H27 120.0
C22 C27 H27 120.0
Ru1 C27 H27 128.0
F19 C28 F21 108.6(7)
F19 C28 F20 107.9(7)
F21 C28 F20 108.3(6)
F19 C28 S1 110.4(5)
F21 C28 S1 110.2(5)
F20 C28 S1 111.3(6)
C30 C29 C34 121.1(5)
C30 C29 N3 118.6(5)
C34 C29 N3 120.1(5)
C29 C30 C31 118.4(6)
C29 C30 H30 120.8
C31 C30 H30 120.8
C32 C31 C30 122.3(5)
C32 C31 C35 119.1(5)
C30 C31 C35 118.5(6)
C31 C32 C33 118.4(5)
C31 C32 H32 120.8
C33 C32 H32 120.8
C32 C33 C34 121.3(5)
C32 C33 C36 119.6(5)
C34 C33 C36 119.1(5)
C29 C34 C33 118.5(5)
C29 C34 H34 120.7
C33 C34 H34 120.7
F23 C35 F24 111.3(6)
F23 C35 F22 105.2(6)
F24 C35 F22 102.7(5)
F23 C35 C31 115.0(5)
F24 C35 C31 113.0(5)
F22 C35 C31 108.4(5)
F25 C36 F26 106.4(6)
F25 C36 F27 106.5(6)
F26 C36 F27 105.6(5)
F25 C36 C33 112.9(5)
F26 C36 C33 113.2(5)
F27 C36 C33 111.7(5)
N3 C37 C38 125.5(5)
N3 C37 C40 120.2(5)
C38 C37 C40 114.3(5)
C37 C38 C39 128.1(5)
C37 C38 H38 115.9
C39 C38 H38 115.9
N4 C39 C38 125.7(5)
N4 C39 C41 119.4(6)
C38 C39 C41 114.9(5)
F31 C41 F32 105.3(5)
F31 C41 F33 106.7(5)
F32 C41 F33 107.4(5)
F31 C41 C39 113.2(5)
F32 C41 C39 113.1(5)
F33 C41 C39 110.6(5)
C43 C42 C47 121.1(6)
C43 C42 N4 118.2(5)
C47 C42 N4 120.6(5)
C44 C43 C42 119.2(5)
C44 C43 H43 120.4
C42 C43 H43 120.4
C43 C44 C45 121.2(6)
C43 C44 C48 120.1(6)
C45 C44 C48 118.8(6)
C46 C45 C44 118.5(6)
C46 C45 H45 120.7
C44 C45 H45 120.7
C45 C46 C47 121.4(6)
C45 C46 C49 117.8(6)
C47 C46 C49 120.9(6)
C42 C47 C46 118.5(5)
C42 C47 H47 120.7
C46 C47 H47 120.7
F36 C48 F35 111.6(7)
F36 C48 F34 104.9(7)
F35 C48 F34 104.6(6)
F36 C48 C44 111.1(6)
F35 C48 C44 112.3(6)
F34 C48 C44 111.9(6)
F39 C49 F38 108.3(5)
F39 C49 F37 106.1(6)
F38 C49 F37 105.0(6)
F39 C49 C46 113.0(6)
F38 C49 C46 111.6(6)
F37 C49 C46 112.3(5)
C55 C50 C51 121.1(7)
C55 C50 Ru2 74.5(4)
C51 C50 Ru2 71.8(4)
C55 C50 H50 119.4
C51 C50 H50 119.4
Ru2 C50 H50 126.0
C50 C51 C52 118.1(7)
C50 C51 Ru2 70.1(4)
C52 C51 Ru2 68.4(4)
C50 C51 H51 120.9
C52 C51 H51 120.9
Ru2 C51 H51 133.5
C53 C52 C51 119.6(7)
C53 C52 Ru2 72.0(4)
C51 C52 Ru2 73.1(4)
C53 C52 H52 120.2
C51 C52 H52 120.2
Ru2 C52 H52 126.6
C52 C53 C54 119.2(7)
C52 C53 Ru2 70.4(4)
C54 C53 Ru2 74.2(4)
C52 C53 H53 120.4
C54 C53 H53 120.4
Ru2 C53 H53 127.0
C55 C54 C53 121.8(7)
C55 C54 Ru2 72.1(3)
C53 C54 Ru2 68.8(3)
C55 C54 H54 119.1
C53 C54 H54 119.1
Ru2 C54 H54 133.4
C50 C55 C54 119.6(6)
C50 C55 Ru2 69.9(3)
C54 C55 Ru2 71.6(3)
C50 C55 H55 120.2
C54 C55 H55 120.2
Ru2 C55 H55 130.9
C9 N1 C1 119.9(5)
C9 N1 Ru1 126.0(4)
C1 N1 Ru1 113.9(4)
C11 N2 C14 120.8(5)
C11 N2 Ru1 125.8(4)
C14 N2 Ru1 113.4(3)
C37 N3 C29 120.0(5)
C37 N3 Ru2 125.4(4)
C29 N3 Ru2 114.6(3)
C39 N4 C42 119.4(5)
C39 N4 Ru2 124.5(4)
C42 N4 Ru2 115.7(3)
S1 O1 Ru1 138.8(2)
S2A O4 Ru2 139.4(4)
S2B O4 Ru2 127.0(4)
O3 S1 O2 116.1(3)
O3 S1 O1 114.4(3)
O2 S1 O1 114.3(3)
O3 S1 C28 104.8(3)
O2 S1 C28 103.4(3)
O1 S1 C28 101.4(3)
N1 Ru1 N2 88.80(18)
N1 Ru1 C25 122.5(2)
N2 Ru1 C25 95.2(2)
N1 Ru1 C24 95.9(2)
N2 Ru1 C24 123.2(2)
C25 Ru1 C24 37.2(2)
N1 Ru1 C27 154.3(3)
N2 Ru1 C27 115.1(2)
C25 Ru1 C27 67.3(3)
C24 Ru1 C27 79.3(2)
N1 Ru1 C22 116.6(2)
N2 Ru1 C22 152.6(2)
C25 Ru1 C22 80.1(2)
C24 Ru1 C22 67.1(2)
C27 Ru1 C22 38.2(3)
N1 Ru1 C23 93.7(2)
N2 Ru1 C23 160.8(2)
C25 Ru1 C23 67.5(2)
C24 Ru1 C23 37.6(2)
C27 Ru1 C23 67.1(3)
C22 Ru1 C23 36.5(2)
N1 Ru1 C26 159.9(2)
N2 Ru1 C26 92.9(2)
C25 Ru1 C26 37.3(2)
C24 Ru1 C26 66.5(2)
C27 Ru1 C26 36.4(3)
C22 Ru1 C26 66.9(3)
C23 Ru1 C26 78.4(2)
N1 Ru1 O1 84.90(16)
N2 Ru1 O1 84.09(16)
C25 Ru1 O1 152.6(2)
C24 Ru1 O1 152.7(2)
C27 Ru1 O1 88.1(2)
C22 Ru1 O1 88.0(2)
C23 Ru1 O1 115.1(2)
C26 Ru1 O1 115.2(2)
N3 Ru2 N4 89.49(17)
N3 Ru2 C52 132.6(3)
N4 Ru2 C52 92.5(2)
N3 Ru2 C53 101.0(2)
N4 Ru2 C53 116.0(2)
C52 Ru2 C53 37.6(3)
N3 Ru2 C50 140.8(3)
N4 Ru2 C50 125.7(3)
C52 Ru2 C50 69.2(3)
C53 Ru2 C50 80.1(3)
N3 Ru2 C51 168.6(2)
N4 Ru2 C51 97.3(2)
C52 Ru2 C51 38.4(3)
C53 Ru2 C51 67.9(3)
C50 Ru2 C51 38.1(3)
N3 Ru2 C54 92.2(2)
N4 Ru2 C54 152.6(2)
C52 Ru2 C54 66.6(3)
C53 Ru2 C54 37.1(2)
C50 Ru2 C54 65.0(3)
C51 Ru2 C54 77.6(3)
N3 Ru2 C55 108.3(2)
N4 Ru2 C55 161.3(2)
C52 Ru2 C55 79.8(2)
C53 Ru2 C55 67.2(2)
C50 Ru2 C55 35.5(3)
C51 Ru2 C55 66.1(3)
C54 Ru2 C55 36.3(2)
N3 Ru2 O4 81.84(17)
N4 Ru2 O4 76.68(16)
C52 Ru2 O4 144.4(3)
C53 Ru2 O4 166.9(2)
C50 Ru2 O4 89.6(2)
C51 Ru2 O4 108.5(3)
C54 Ru2 O4 130.6(2)
C55 Ru2 O4 99.67(19)
F29 C40 F28 107.8(5)
F29 C40 F30 108.2(5)
F28 C40 F30 105.8(5)
F29 C40 C37 110.8(5)
F28 C40 C37 113.0(5)
F30 C40 C37 111.0(5)
O5A S2A O4 116.0(7)
O5A S2A O6A 119.2(9)
O4 S2A O6A 113.5(7)
O5A S2A C56 114.7(8)
O4 S2A C56 106.7(5)
O6A S2A C56 81.1(9)
O5B S2B O4 127.3(8)
O5B S2B O6B 111.5(9)
O4 S2B O6B 103.6(6)
O5B S2B C56 105.2(9)
O4 S2B C56 103.8(5)
O6B S2B C56 102.6(8)
F37A C56 F37B 64.0(9)
F37A C56 F38A 113.2(10)
F37B C56 F38A 124.3(12)
F37A C56 F38B 121.7(11)
F37B C56 F38B 106.5(10)
F37A C56 F39B 50.3(7)
F37B C56 F39B 114.2(10)
F38A C56 F39B 87.8(10)
F38B C56 F39B 109.6(10)
F37A C56 F39A 112.9(11)
F37B C56 F39A 51.8(9)
F38A C56 F39A 117.0(10)
F38B C56 F39A 94.8(11)
F39B C56 F39A 155.2(10)
F37A C56 S2A 117.6(8)
F37B C56 S2A 122.6(8)
F38A C56 S2A 107.8(10)
F38B C56 S2A 114.6(10)
F39B C56 S2A 88.0(8)
F39A C56 S2A 85.7(9)
F37A C56 S2B 127.6(8)
F37B C56 S2B 110.0(9)
F38A C56 S2B 111.2(10)
F38B C56 S2B 110.0(10)
F39B C56 S2B 106.5(8)
F39A C56 S2B 67.4(8)

loop_
_geom_bond_atom_site_label_1
_geom_bond_atom_site_label_2
_geom_bond_distance
C1 C2 1.374(8)
C1 C6 1.390(8)
C1 N1 1.456(8)
C2 C3 1.395(9)
C2 H2 0.9500
C3 C4 1.376(9)
C3 C7 1.493(9)
C4 C5 1.376(9)
C4 H4 0.9500
C5 C6 1.392(9)
C5 C8 1.496(10)
C6 H6 0.9500
C7 F2 1.307(9)
C7 F3 1.312(9)
C7 F1 1.333(9)
C8 F6 1.294(8)
C8 F5 1.327(8)
C8 F4 1.339(8)
C9 N1 1.323(7)
C9 C10 1.384(9)
C9 C12 1.535(8)
C10 C11 1.396(8)
C10 H10 0.9500
C11 N2 1.311(7)
C11 C13 1.544(8)
C12 F8 1.324(7)
C12 F7 1.335(7)
C12 F9 1.351(7)
C13 F12 1.325(7)
C13 F10 1.336(7)
C13 F11 1.345(7)
C14 C19 1.386(8)
C14 C15 1.390(8)
C14 N2 1.441(7)
C15 C16 1.394(8)
C15 H15 0.9500
C16 C17 1.389(8)
C16 C20 1.509(9)
C17 C18 1.393(8)
C17 H17 0.9500
C18 C19 1.366(8)
C18 C21 1.510(8)
C19 H19 0.9500
C20 F14 1.318(9)
C20 F13 1.325(7)
C20 F15 1.336(8)
C21 F18 1.305(7)
C21 F16 1.306(7)
C21 F17 1.344(7)
C22 C23 1.385(9)
C22 C27 1.441(11)
C22 Ru1 2.206(6)
C22 H22 0.9500
C23 C24 1.412(9)
C23 Ru1 2.212(6)
C23 H23 0.9500
C24 C25 1.382(8)
C24 Ru1 2.173(6)
C24 H24 0.9500
C25 C26 1.405(9)
C25 Ru1 2.163(6)
C25 H25 0.9500
C26 C27 1.379(10)
C26 Ru1 2.222(6)
C26 H26 0.9500
C27 Ru1 2.196(6)
C27 H27 0.9500
C28 F19 1.310(9)
C28 F21 1.312(8)
C28 F20 1.320(9)
C28 S1 1.828(7)
C29 C30 1.376(8)
C29 C34 1.387(8)
C29 N3 1.451(7)
C30 C31 1.383(8)
C30 H30 0.9500
C31 C32 1.362(9)
C31 C35 1.527(8)
C32 C33 1.382(8)
C32 H32 0.9500
C33 C34 1.387(8)
C33 C36 1.499(9)
C34 H34 0.9500
C35 F23 1.294(8)
C35 F24 1.296(7)
C35 F22 1.364(8)
C36 F25 1.315(7)
C36 F26 1.323(8)
C36 F27 1.331(7)
C37 N3 1.323(7)
C37 C38 1.383(8)
C37 C40 1.548(8)
C38 C39 1.386(9)
C38 H38 0.9500
C39 N4 1.333(7)
C39 C41 1.524(8)
C41 F31 1.329(7)
C41 F32 1.338(7)
C41 F33 1.349(7)
C42 C43 1.386(8)
C42 C47 1.392(8)
C42 N4 1.438(7)
C43 C44 1.382(9)
C43 H43 0.9500
C44 C45 1.397(9)
C44 C48 1.517(9)
C45 C46 1.385(9)
C45 H45 0.9500
C46 C47 1.394(8)
C46 C49 1.497(9)
C47 H47 0.9500
C48 F36 1.298(8)
C48 F35 1.298(8)
C48 F34 1.343(9)
C49 F39 1.329(8)
C49 F38 1.331(7)
C49 F37 1.338(8)
C50 C55 1.346(11)
C50 C51 1.427(11)
C50 Ru2 2.175(6)
C50 H50 0.9500
C51 C52 1.428(12)
C51 Ru2 2.198(7)
C51 H51 0.9500
C52 C53 1.383(11)
C52 Ru2 2.136(7)
C52 H52 0.9500
C53 C54 1.393(9)
C53 Ru2 2.156(6)
C53 H53 0.9500
C54 C55 1.388(10)
C54 Ru2 2.224(6)
C54 H54 0.9500
C55 Ru2 2.231(5)
C55 H55 0.9500
N1 Ru1 2.091(5)
N2 Ru1 2.100(5)
N3 Ru2 2.088(5)
N4 Ru2 2.091(5)
O1 S1 1.454(4)
O1 Ru1 2.246(4)
O2 S1 1.445(5)
O3 S1 1.430(5)
O4 S2A 1.436(8)
O4 S2B 1.479(9)
O4 Ru2 2.252(4)
C40 F29 1.318(7)
C40 F28 1.334(6)
C40 F30 1.335(7)
S2A O5A 1.369(10)
S2A O6A 1.554(12)
S2A C56 1.731(12)
F37A C56 1.291(11)
F38A C56 1.327(13)
F39A C56 1.612(14)
S2B O5B 1.311(10)
S2B O6B 1.557(12)
S2B C56 1.751(12)
F37B C56 1.303(12)
F38B C56 1.414(13)
F39B C56 1.493(12)

loop_
_geom_torsion_atom_site_label_1
_geom_torsion_atom_site_label_2
_geom_torsion_atom_site_label_3
_geom_torsion_atom_site_label_4
_geom_torsion
C6 C1 C2 C3 -0.9(9)
N1 C1 C2 C3 177.6(5)
C1 C2 C3 C4 0.0(9)
C1 C2 C3 C7 -178.3(6)
C2 C3 C4 C5 0.6(9)
C7 C3 C4 C5 178.8(6)
C3 C4 C5 C6 -0.3(10)
C3 C4 C5 C8 178.5(6)
C2 C1 C6 C5 1.2(9)
N1 C1 C6 C5 -177.3(5)
C4 C5 C6 C1 -0.6(9)
C8 C5 C6 C1 -179.4(6)
C4 C3 C7 F2 129.7(7)
C2 C3 C7 F2 -52.1(9)
C4 C3 C7 F3 -106.2(8)
C2 C3 C7 F3 72.0(9)
C4 C3 C7 F1 11.5(10)
C2 C3 C7 F1 -170.2(6)
C4 C5 C8 F6 150.5(7)
C6 C5 C8 F6 -30.8(9)
C4 C5 C8 F5 -86.3(8)
C6 C5 C8 F5 92.4(7)
C4 C5 C8 F4 29.3(9)
C6 C5 C8 F4 -152.0(6)
N1 C9 C10 C11 1.9(10)
C12 C9 C10 C11 -178.2(5)
C9 C10 C11 N2 -2.2(10)
C9 C10 C11 C13 177.7(5)
N1 C9 C12 F8 49.0(8)
C10 C9 C12 F8 -130.9(6)
N1 C9 C12 F7 -72.9(7)
C10 C9 C12 F7 107.1(6)
N1 C9 C12 F9 167.8(5)
C10 C9 C12 F9 -12.2(7)
N2 C11 C13 F12 -46.8(8)
C10 C11 C13 F12 133.2(5)
N2 C11 C13 F10 74.3(6)
C10 C11 C13 F10 -105.6(6)
N2 C11 C13 F11 -166.2(5)
C10 C11 C13 F11 13.8(7)
C19 C14 C15 C16 -0.7(9)
N2 C14 C15 C16 -175.7(5)
C14 C15 C16 C17 1.0(9)
C14 C15 C16 C20 176.9(6)
C15 C16 C17 C18 -0.2(9)
C20 C16 C17 C18 -176.0(6)
C16 C17 C18 C19 -1.0(9)
C16 C17 C18 C21 179.4(5)
C17 C18 C19 C14 1.4(9)
C21 C18 C19 C14 -179.1(5)
C15 C14 C19 C18 -0.5(9)
N2 C14 C19 C18 174.6(5)
C17 C16 C20 F14 99.8(7)
C15 C16 C20 F14 -76.1(7)
C17 C16 C20 F13 -140.8(6)
C15 C16 C20 F13 43.2(9)
C17 C16 C20 F15 -20.5(9)
C15 C16 C20 F15 163.6(6)
C19 C18 C21 F18 -121.9(7)
C17 C18 C21 F18 57.6(8)
C19 C18 C21 F16 116.8(7)
C17 C18 C21 F16 -63.7(8)
C19 C18 C21 F17 -2.3(8)
C17 C18 C21 F17 177.2(6)
C27 C22 C23 C24 -2.3(9)
Ru1 C22 C23 C24 52.1(5)
C27 C22 C23 Ru1 -54.4(5)
C22 C23 C24 C25 1.4(9)
Ru1 C23 C24 C25 54.4(5)
C22 C23 C24 Ru1 -53.0(6)
C23 C24 C25 C26 2.9(9)
Ru1 C24 C25 C26 58.1(5)
C23 C24 C25 Ru1 -55.2(5)
C24 C25 C26 C27 -6.4(9)
Ru1 C25 C26 C27 50.8(5)
C24 C25 C26 Ru1 -57.2(5)
C25 C26 C27 C22 5.6(9)
Ru1 C26 C27 C22 55.6(5)
C25 C26 C27 Ru1 -50.0(5)
C23 C22 C27 C26 -1.2(9)
Ru1 C22 C27 C26 -56.3(5)
C23 C22 C27 Ru1 55.1(5)
C34 C29 C30 C31 -0.3(9)
N3 C29 C30 C31 -175.3(5)
C29 C30 C31 C32 -0.2(9)
C29 C30 C31 C35 175.2(6)
C30 C31 C32 C33 0.3(10)
C35 C31 C32 C33 -175.0(6)
C31 C32 C33 C34 0.0(9)
C31 C32 C33 C36 -179.0(6)
C30 C29 C34 C33 0.6(9)
N3 C29 C34 C33 175.6(5)
C32 C33 C34 C29 -0.5(9)
C36 C33 C34 C29 178.5(6)
C32 C31 C35 F23 -172.3(6)
C30 C31 C35 F23 12.2(9)
C32 C31 C35 F24 -42.9(9)
C30 C31 C35 F24 141.6(6)
C32 C31 C35 F22 70.3(8)
C30 C31 C35 F22 -105.3(7)
C32 C33 C36 F25 -28.4(9)
C34 C33 C36 F25 152.5(6)
C32 C33 C36 F26 92.5(7)
C34 C33 C36 F26 -86.6(7)
C32 C33 C36 F27 -148.5(6)
C34 C33 C36 F27 32.5(8)
N3 C37 C38 C39 6.8(10)
C40 C37 C38 C39 -170.6(6)
C37 C38 C39 N4 -4.9(10)
C37 C38 C39 C41 175.6(6)
N4 C39 C41 F31 178.7(5)
C38 C39 C41 F31 -1.8(7)
N4 C39 C41 F32 58.9(7)
C38 C39 C41 F32 -121.5(6)
N4 C39 C41 F33 -61.6(7)
C38 C39 C41 F33 118.0(6)
C47 C42 C43 C44 2.1(8)
N4 C42 C43 C44 177.9(5)
C42 C43 C44 C45 0.1(8)
C42 C43 C44 C48 -179.3(5)
C43 C44 C45 C46 -0.4(8)
C48 C44 C45 C46 179.0(5)
C44 C45 C46 C47 -1.5(8)
C44 C45 C46 C49 178.5(5)
C43 C42 C47 C46 -3.9(8)
N4 C42 C47 C46 -179.6(5)
C45 C46 C47 C42 3.6(8)
C49 C46 C47 C42 -176.4(5)
C43 C44 C48 F36 -132.6(7)
C45 C44 C48 F36 48.0(9)
C43 C44 C48 F35 101.5(8)
C45 C44 C48 F35 -77.8(8)
C43 C44 C48 F34 -15.8(9)
C45 C44 C48 F34 164.8(5)
C45 C46 C49 F39 176.9(5)
C47 C46 C49 F39 -3.1(8)
C45 C46 C49 F38 -60.8(8)
C47 C46 C49 F38 119.2(6)
C45 C46 C49 F37 56.9(7)
C47 C46 C49 F37 -123.1(6)
C55 C50 C51 C52 7.8(9)
Ru2 C50 C51 C52 -50.4(5)
C55 C50 C51 Ru2 58.3(5)
C50 C51 C52 C53 -5.8(9)
Ru2 C51 C52 C53 -57.0(5)
C50 C51 C52 Ru2 51.2(5)
C51 C52 C53 C54 -0.3(9)
Ru2 C52 C53 C54 -57.9(5)
C51 C52 C53 Ru2 57.6(6)
C52 C53 C54 C55 5.0(9)
Ru2 C53 C54 C55 -51.1(5)
C52 C53 C54 Ru2 56.1(5)
C51 C50 C55 C54 -3.5(9)
Ru2 C50 C55 C54 53.5(5)
C51 C50 C55 Ru2 -57.0(5)
C53 C54 C55 C50 -3.1(9)
Ru2 C54 C55 C50 -52.8(5)
C53 C54 C55 Ru2 49.7(5)
C10 C9 N1 C1 -174.8(5)
C12 C9 N1 C1 5.3(8)
C10 C9 N1 Ru1 -0.5(8)
C12 C9 N1 Ru1 179.6(4)
C2 C1 N1 C9 77.1(7)
C6 C1 N1 C9 -104.4(6)
C2 C1 N1 Ru1 -97.8(6)
C6 C1 N1 Ru1 80.7(6)
C10 C11 N2 C14 179.7(5)
C13 C11 N2 C14 -0.2(8)
C10 C11 N2 Ru1 1.0(8)
C13 C11 N2 Ru1 -178.9(4)
C19 C14 N2 C11 106.2(6)
C15 C14 N2 C11 -78.7(7)
C19 C14 N2 Ru1 -75.0(6)
C15 C14 N2 Ru1 100.1(5)
C38 C37 N3 C29 -174.2(5)
C40 C37 N3 C29 3.1(8)
C38 C37 N3 Ru2 3.0(8)
C40 C37 N3 Ru2 -179.7(4)
C30 C29 N3 C37 -110.4(6)
C34 C29 N3 C37 74.5(7)
C30 C29 N3 Ru2 72.1(6)
C34 C29 N3 Ru2 -103.0(5)
C38 C39 N4 C42 -178.9(5)
C41 C39 N4 C42 0.6(8)
C38 C39 N4 Ru2 -6.4(8)
C41 C39 N4 Ru2 173.1(4)
C43 C42 N4 C39 97.4(6)
C47 C42 N4 C39 -86.8(7)
C43 C42 N4 Ru2 -75.8(6)
C47 C42 N4 Ru2 100.1(5)
Ru1 O1 S1 O3 71.7(5)
Ru1 O1 S1 O2 -65.6(4)
Ru1 O1 S1 C28 -176.1(4)
F19 C28 S1 O3 -178.8(5)
F21 C28 S1 O3 -58.7(6)
F20 C28 S1 O3 61.4(6)
F19 C28 S1 O2 -56.7(6)
F21 C28 S1 O2 63.3(6)
F20 C28 S1 O2 -176.5(6)
F19 C28 S1 O1 61.9(6)
F21 C28 S1 O1 -178.1(5)
F20 C28 S1 O1 -57.9(6)
C9 N1 Ru1 N2 -0.4(5)
C1 N1 Ru1 N2 174.2(4)
C9 N1 Ru1 C25 -95.8(5)
C1 N1 Ru1 C25 78.8(4)
C9 N1 Ru1 C24 -123.6(5)
C1 N1 Ru1 C24 51.0(4)
C9 N1 Ru1 C27 158.7(5)
C1 N1 Ru1 C27 -26.7(7)
C9 N1 Ru1 C22 169.0(5)
C1 N1 Ru1 C22 -16.4(5)
C9 N1 Ru1 C23 -161.3(5)
C1 N1 Ru1 C23 13.3(4)
C9 N1 Ru1 C26 -95.5(8)
C1 N1 Ru1 C26 79.1(8)
C9 N1 Ru1 O1 83.8(5)
C1 N1 Ru1 O1 -101.6(4)
C11 N2 Ru1 N1 0.1(5)
C14 N2 Ru1 N1 -178.6(4)
C11 N2 Ru1 C25 122.6(5)
C14 N2 Ru1 C25 -56.1(4)
C11 N2 Ru1 C24 96.4(5)
C14 N2 Ru1 C24 -82.4(4)
C11 N2 Ru1 C27 -170.1(5)
C14 N2 Ru1 C27 11.2(4)
C11 N2 Ru1 C22 -159.0(5)
C14 N2 Ru1 C22 22.3(7)
C11 N2 Ru1 C23 97.8(7)
C14 N2 Ru1 C23 -81.0(7)
C11 N2 Ru1 C26 160.0(5)
C14 N2 Ru1 C26 -18.7(4)
C11 N2 Ru1 O1 -84.9(4)
C14 N2 Ru1 O1 96.4(4)
C24 C25 Ru1 N1 -50.3(4)
C26 C25 Ru1 N1 179.9(4)
C24 C25 Ru1 N2 -142.2(3)
C26 C25 Ru1 N2 88.0(4)
C26 C25 Ru1 C24 -129.8(5)
C24 C25 Ru1 C27 102.7(4)
C26 C25 Ru1 C27 -27.1(4)
C24 C25 Ru1 C22 65.0(4)
C26 C25 Ru1 C22 -64.8(4)
C24 C25 Ru1 C23 29.2(3)
C26 C25 Ru1 C23 -100.6(4)
C24 C25 Ru1 C26 129.8(5)
C24 C25 Ru1 O1 130.6(4)
C26 C25 Ru1 O1 0.8(7)
C25 C24 Ru1 N1 139.3(3)
C23 C24 Ru1 N1 -88.3(4)
C25 C24 Ru1 N2 46.8(4)
C23 C24 Ru1 N2 179.2(3)
C23 C24 Ru1 C25 132.4(5)
C25 C24 Ru1 C27 -66.3(4)
C23 C24 Ru1 C27 66.1(4)
C25 C24 Ru1 C22 -104.3(4)
C23 C24 Ru1 C22 28.1(4)
C25 C24 Ru1 C23 -132.4(5)
C25 C24 Ru1 C26 -30.5(3)
C23 C24 Ru1 C26 101.9(4)
C25 C24 Ru1 O1 -130.4(4)
C23 C24 Ru1 O1 2.0(7)
C26 C27 Ru1 N1 146.0(5)
C22 C27 Ru1 N1 15.0(7)
C26 C27 Ru1 N2 -57.2(4)
C22 C27 Ru1 N2 171.8(4)
C26 C27 Ru1 C25 27.8(4)
C22 C27 Ru1 C25 -103.3(4)
C26 C27 Ru1 C24 64.6(4)
C22 C27 Ru1 C24 -66.4(4)
C26 C27 Ru1 C22 131.1(6)
C26 C27 Ru1 C23 101.9(4)
C22 C27 Ru1 C23 -29.2(4)
C22 C27 Ru1 C26 -131.1(6)
C26 C27 Ru1 O1 -139.8(4)
C22 C27 Ru1 O1 89.2(4)
C23 C22 Ru1 N1 56.1(4)
C27 C22 Ru1 N1 -172.8(4)
C23 C22 Ru1 N2 -147.4(4)
C27 C22 Ru1 N2 -16.3(7)
C23 C22 Ru1 C25 -65.4(4)
C27 C22 Ru1 C25 65.7(4)
C23 C22 Ru1 C24 -28.9(4)
C27 C22 Ru1 C24 102.2(4)
C23 C22 Ru1 C27 -131.1(6)
C27 C22 Ru1 C23 131.1(6)
C23 C22 Ru1 C26 -102.0(4)
C27 C22 Ru1 C26 29.1(4)
C23 C22 Ru1 O1 139.4(4)
C27 C22 Ru1 O1 -89.5(4)
C22 C23 Ru1 N1 -131.9(4)
C24 C23 Ru1 N1 94.9(4)
C22 C23 Ru1 N2 131.2(6)
C24 C23 Ru1 N2 -1.9(8)
C22 C23 Ru1 C25 104.2(4)
C24 C23 Ru1 C25 -28.9(3)
C22 C23 Ru1 C24 133.1(6)
C22 C23 Ru1 C27 30.4(4)
C24 C23 Ru1 C27 -102.7(4)
C24 C23 Ru1 C22 -133.1(6)
C22 C23 Ru1 C26 66.7(4)
C24 C23 Ru1 C26 -66.4(4)
C22 C23 Ru1 O1 -45.9(4)
C24 C23 Ru1 O1 -179.0(3)
C27 C26 Ru1 N1 -135.2(6)
C25 C26 Ru1 N1 -0.3(9)
C27 C26 Ru1 N2 130.4(4)
C25 C26 Ru1 N2 -94.7(4)
C27 C26 Ru1 C25 -134.9(6)
C27 C26 Ru1 C24 -104.5(4)
C25 C26 Ru1 C24 30.4(4)
C25 C26 Ru1 C27 134.9(6)
C27 C26 Ru1 C22 -30.5(4)
C25 C26 Ru1 C22 104.4(4)
C27 C26 Ru1 C23 -67.0(4)
C25 C26 Ru1 C23 67.9(4)
C27 C26 Ru1 O1 45.5(4)
C25 C26 Ru1 O1 -179.6(3)
S1 O1 Ru1 N1 -40.4(4)
S1 O1 Ru1 N2 48.9(4)
S1 O1 Ru1 C25 138.8(4)
S1 O1 Ru1 C24 -133.4(5)
S1 O1 Ru1 C27 164.4(4)
S1 O1 Ru1 C22 -157.4(4)
S1 O1 Ru1 C23 -132.0(4)
S1 O1 Ru1 C26 139.4(4)
C37 N3 Ru2 N4 -9.4(5)
C29 N3 Ru2 N4 167.9(4)
C37 N3 Ru2 C52 -102.3(5)
C29 N3 Ru2 C52 75.0(5)
C37 N3 Ru2 C53 -125.8(5)
C29 N3 Ru2 C53 51.6(4)
C37 N3 Ru2 C50 146.4(5)
C29 N3 Ru2 C50 -36.2(6)
C37 N3 Ru2 C51 -136.5(14)
C29 N3 Ru2 C51 40.8(15)
C37 N3 Ru2 C54 -162.0(5)
C29 N3 Ru2 C54 15.3(4)
C37 N3 Ru2 C55 164.8(5)
C29 N3 Ru2 C55 -17.9(4)
C37 N3 Ru2 O4 67.2(5)
C29 N3 Ru2 O4 -115.4(4)
C39 N4 Ru2 N3 10.9(4)
C42 N4 Ru2 N3 -176.4(4)
C39 N4 Ru2 C52 143.5(5)
C42 N4 Ru2 C52 -43.8(5)
C39 N4 Ru2 C53 112.9(5)
C42 N4 Ru2 C53 -74.4(4)
C39 N4 Ru2 C50 -150.5(5)
C42 N4 Ru2 C50 22.3(5)
C39 N4 Ru2 C51 -178.2(5)
C42 N4 Ru2 C51 -5.5(5)
C39 N4 Ru2 C54 104.7(6)
C42 N4 Ru2 C54 -82.6(6)
C39 N4 Ru2 C55 -151.6(6)
C42 N4 Ru2 C55 21.2(8)
C39 N4 Ru2 O4 -70.9(4)
C42 N4 Ru2 O4 101.9(4)
C53 C52 Ru2 N3 -39.8(5)
C51 C52 Ru2 N3 -169.7(4)
C53 C52 Ru2 N4 -131.4(4)
C51 C52 Ru2 N4 98.7(4)
C51 C52 Ru2 C53 -129.9(6)
C53 C52 Ru2 C50 101.1(4)
C51 C52 Ru2 C50 -28.8(4)
C53 C52 Ru2 C51 129.9(6)
C53 C52 Ru2 C54 30.3(4)
C51 C52 Ru2 C54 -99.6(4)
C53 C52 Ru2 C55 65.8(4)
C51 C52 Ru2 C55 -64.1(4)
C53 C52 Ru2 O4 158.2(4)
C51 C52 Ru2 O4 28.2(6)
C52 C53 Ru2 N3 151.3(4)
C54 C53 Ru2 N3 -78.9(4)
C52 C53 Ru2 N4 56.5(5)
C54 C53 Ru2 N4 -173.8(4)
C54 C53 Ru2 C52 129.8(6)
C52 C53 Ru2 C50 -68.6(5)
C54 C53 Ru2 C50 61.2(4)
C52 C53 Ru2 C51 -31.0(4)
C54 C53 Ru2 C51 98.8(5)
C52 C53 Ru2 C54 -129.8(6)
C52 C53 Ru2 C55 -103.3(5)
C54 C53 Ru2 C55 26.5(4)
C52 C53 Ru2 O4 -107.4(10)
C54 C53 Ru2 O4 22.4(12)
C55 C50 Ru2 N3 30.9(6)
C51 C50 Ru2 N3 161.9(4)
C55 C50 Ru2 N4 -179.4(3)
C51 C50 Ru2 N4 -48.5(5)
C55 C50 Ru2 C52 -101.8(5)
C51 C50 Ru2 C52 29.1(5)
C55 C50 Ru2 C53 -64.4(4)
C51 C50 Ru2 C53 66.5(5)
C55 C50 Ru2 C51 -130.9(7)
C55 C50 Ru2 C54 -28.8(4)
C51 C50 Ru2 C54 102.1(5)
C51 C50 Ru2 C55 130.9(7)
C55 C50 Ru2 O4 107.4(4)
C51 C50 Ru2 O4 -121.6(4)
C50 C51 Ru2 N3 -91.3(15)
C52 C51 Ru2 N3 41.8(16)
C50 C51 Ru2 N4 142.2(4)
C52 C51 Ru2 N4 -84.8(4)
C50 C51 Ru2 C52 -133.0(6)
C50 C51 Ru2 C53 -102.7(5)
C52 C51 Ru2 C53 30.3(4)
C52 C51 Ru2 C50 133.0(6)
C50 C51 Ru2 C54 -65.1(4)
C52 C51 Ru2 C54 67.9(4)
C50 C51 Ru2 C55 -28.7(4)
C52 C51 Ru2 C55 104.3(5)
C50 C51 Ru2 O4 63.9(5)
C52 C51 Ru2 O4 -163.1(4)
C55 C54 Ru2 N3 -118.7(4)
C53 C54 Ru2 N3 105.4(4)
C55 C54 Ru2 N4 148.2(5)
C53 C54 Ru2 N4 12.3(7)
C55 C54 Ru2 C52 105.2(5)
C53 C54 Ru2 C52 -30.7(4)
C55 C54 Ru2 C53 135.9(6)
C55 C54 Ru2 C50 28.2(4)
C53 C54 Ru2 C50 -107.7(5)
C55 C54 Ru2 C51 66.3(5)
C53 C54 Ru2 C51 -69.6(5)
C53 C54 Ru2 C55 -135.9(6)
C55 C54 Ru2 O4 -37.5(5)
C53 C54 Ru2 O4 -173.5(4)
C50 C55 Ru2 N3 -160.0(4)
C54 C55 Ru2 N3 67.5(4)
C50 C55 Ru2 N4 1.5(9)
C54 C55 Ru2 N4 -131.0(6)
C50 C55 Ru2 C52 68.4(5)
C54 C55 Ru2 C52 -64.1(5)
C50 C55 Ru2 C53 105.5(5)
C54 C55 Ru2 C53 -27.0(4)
C54 C55 Ru2 C50 -132.5(6)
C50 C55 Ru2 C51 30.6(5)
C54 C55 Ru2 C51 -101.9(5)
C50 C55 Ru2 C54 132.5(6)
C50 C55 Ru2 O4 -75.4(5)
C54 C55 Ru2 O4 152.0(4)
S2A O4 Ru2 N3 77.8(7)
S2B O4 Ru2 N3 103.8(6)
S2A O4 Ru2 N4 169.2(7)
S2B O4 Ru2 N4 -164.8(6)
S2A O4 Ru2 C52 -115.5(7)
S2B O4 Ru2 C52 -89.5(7)
S2A O4 Ru2 C53 -25.7(14)
S2B O4 Ru2 C53 0.3(13)
S2A O4 Ru2 C50 -63.8(7)
S2B O4 Ru2 C50 -37.8(6)
S2A O4 Ru2 C51 -97.4(7)
S2B O4 Ru2 C51 -71.4(6)
S2A O4 Ru2 C54 -8.1(8)
S2B O4 Ru2 C54 17.9(7)
S2A O4 Ru2 C55 -29.6(7)
S2B O4 Ru2 C55 -3.6(6)
N3 C37 C40 F29 -81.5(6)
C38 C37 C40 F29 96.1(6)
N3 C37 C40 F28 39.6(8)
C38 C37 C40 F28 -142.8(5)
N3 C37 C40 F30 158.3(5)
C38 C37 C40 F30 -24.2(7)
S2B O4 S2A O5A -49.1(15)
Ru2 O4 S2A O5A 17.2(12)
S2B O4 S2A O6A 167(2)
Ru2 O4 S2A O6A -126.3(10)
S2B O4 S2A C56 80.0(16)
Ru2 O4 S2A C56 146.4(5)
S2A O4 S2B O5B 164(2)
Ru2 O4 S2B O5B 32.6(14)
S2A O4 S2B O6B 33.1(14)
Ru2 O4 S2B O6B -98.6(7)
S2A O4 S2B C56 -73.9(14)
Ru2 O4 S2B C56 154.4(5)
O5A S2A C56 F37A 176.4(12)
O4 S2A C56 F37A 46.6(12)
O6A S2A C56 F37A -65.5(11)
O5A S2A C56 F37B 101.0(13)
O4 S2A C56 F37B -28.8(13)
O6A S2A C56 F37B -140.8(12)
O5A S2A C56 F38A -54.2(13)
O4 S2A C56 F38A 175.9(9)
O6A S2A C56 F38A 63.9(10)
O5A S2A C56 F38B -30.5(14)
O4 S2A C56 F38B -160.4(10)
O6A S2A C56 F38B 87.6(12)
O5A S2A C56 F39B -141.2(10)
O4 S2A C56 F39B 88.9(7)
O6A S2A C56 F39B -23.1(8)
O5A S2A C56 F39A 62.8(11)
O4 S2A C56 F39A -67.1(8)
O6A S2A C56 F39A -179.1(9)
O5A S2A C56 S2B 49.5(15)
O4 S2A C56 S2B -80.3(15)
O6A S2A C56 S2B 167.6(17)
O5B S2B C56 F37A 142.9(14)
O4 S2B C56 F37A 7.3(15)
O6B S2B C56 F37A -100.4(14)
O5B S2B C56 F37B 70.9(12)
O4 S2B C56 F37B -64.7(10)
O6B S2B C56 F37B -172.4(10)
O5B S2B C56 F38A -70.8(13)
O4 S2B C56 F38A 153.6(9)
O6B S2B C56 F38A 45.9(12)
O5B S2B C56 F38B -46.1(13)
O4 S2B C56 F38B 178.3(9)
O6B S2B C56 F38B 70.6(11)
O5B S2B C56 F39B -164.9(10)
O4 S2B C56 F39B 59.5(9)
O6B S2B C56 F39B -48.2(9)
O5B S2B C56 F39A 40.6(10)
O4 S2B C56 F39A -94.9(9)
O6B S2B C56 F39A 157.4(9)
O5B S2B C56 S2A -154(2)
O4 S2B C56 S2A 70.8(13)
O6B S2B C56 S2A -36.9(13)
